data_4334894
loop_
_publ_author_name
'Samangi Abeysinghe'
'Daniel K. Unruh'
'Tori Z. Forbes'

_publ_contact_author_address
;Department of Chemistry
W374 Chemsitry Building
The University of Iowa
Iowa City, IA 52242-1294
USA
;
_publ_contact_author_fax 1-319-335-1270
_publ_contact_author_name 'Forbes, Tori M.'
_publ_contact_author_phone 1-319-384-1320
_publ_section_title
;
 Surface Modification of Al30 Keggin-Type Polyaluminum Molecular Clusters
;
_journal_name_full 'Inorganic Chemistry'
_journal_page_first 5991
_journal_page_last 5999
_journal_paper_doi 10.1021/ic400321k
_journal_volume 52
_journal_year 2013
_chemical_formula_sum 'C74 H46 Al32 N4 O146 S10 Zn2'
_chemical_formula_weight 4641.85
_space_group_IT_number 2
_symmetry_cell_setting triclinic
_symmetry_space_group_name_Hall '-P 1'
_symmetry_space_group_name_H-M 'P -1'
_atom_sites_solution_hydrogens geom
_atom_sites_solution_primary direct
_atom_sites_solution_secondary difmap
_audit_creation_date 2012-02-03T09:36:53-00:00
_audit_creation_method 'WinGX routine CIF_UPDATE'
_cell_angle_alpha 82.821(19)
_cell_angle_beta 70.598(17)
_cell_angle_gamma 65.362(18)
_cell_formula_units_Z 1
_cell_length_a 16.733(7)
_cell_length_b 18.034(10)
_cell_length_c 21.925(11)
_cell_measurement_reflns_used 8430
_cell_measurement_temperature 210(2)
_cell_measurement_theta_max 25.93
_cell_measurement_theta_min 2.22
_cell_volume 5672(5)
_computing_cell_refinement 'APEX2 (Bruker AXS, 2006)'
_computing_data_collection 'Collect (Nonius BV, 1997-2000)'
_computing_data_reduction 'APEX2 (Bruker AXS, 2006)'
_computing_molecular_graphics 'CrystalMaker v2.5.2'
_computing_structure_refinement 'SHELXL-97 (Sheldrick, 2008)'
_computing_structure_solution 'SHELXS-97 (Sheldrick, 2008)'
_diffrn_ambient_temperature 210(2)
_diffrn_measured_fraction_theta_full 0.982
_diffrn_measured_fraction_theta_max 0.982
_diffrn_measurement_device_type KappaCCD
_diffrn_measurement_method 'CCD phi and omega scans'
_diffrn_radiation_monochromator graphite
_diffrn_radiation_source 'fine-focus sealed tube'
_diffrn_radiation_type MoK\a
_diffrn_radiation_wavelength 0.71073
_diffrn_reflns_av_R_equivalents 0.0320
_diffrn_reflns_av_sigmaI/netI 0.0346
_diffrn_reflns_av_unetI/netI 0.0327
_diffrn_reflns_limit_h_max 20
_diffrn_reflns_limit_h_min -20
_diffrn_reflns_limit_k_max 21
_diffrn_reflns_limit_k_min -22
_diffrn_reflns_limit_l_max 27
_diffrn_reflns_limit_l_min -27
_diffrn_reflns_number 81209
_diffrn_reflns_theta_full 26.07
_diffrn_reflns_theta_max 26.07
_diffrn_reflns_theta_min 0.98
_exptl_absorpt_coefficient_mu 0.530
_exptl_absorpt_correction_T_max 0.964
_exptl_absorpt_correction_T_min 0.892
_exptl_absorpt_correction_type multi-scan
_exptl_absorpt_process_details SADABS
_exptl_crystal_colour colorless
_exptl_crystal_density_diffrn 1.359
_exptl_crystal_description blocky
_exptl_crystal_F_000 2322
_exptl_crystal_size_max 0.138
_exptl_crystal_size_mid 0.128
_exptl_crystal_size_min 0.098
_refine_diff_density_max 2.026
_refine_diff_density_min -2.609
_refine_diff_density_rms 0.174
_refine_ls_extinction_method none
_refine_ls_goodness_of_fit_ref 1.123
_refine_ls_hydrogen_treatment mixed
_refine_ls_matrix_type full
_refine_ls_number_parameters 1227
_refine_ls_number_reflns 22035
_refine_ls_number_restraints 0
_refine_ls_restrained_S_all 1.123
_refine_ls_R_factor_all 0.0797
_refine_ls_R_factor_gt 0.0693
_refine_ls_shift/su_max 0.036
_refine_ls_shift/su_mean 0.001
_refine_ls_structure_factor_coef Fsqd
_refine_ls_weighting_details 'calc w=1/[\s^2^(Fo^2^)+(0.1677P)^2^+1.6280P] where P=(Fo^2^+2Fc^2^)/3'
_refine_ls_weighting_scheme calc
_refine_ls_wR_factor_gt 0.2234
_refine_ls_wR_factor_ref 0.2364
_reflns_number_gt 17370
_reflns_number_total 22035
_reflns_threshold_expression >2sigma(I)
_cod_data_source_file ic400321k_si_003.cif
_cod_data_source_block squeeze
_cod_database_code 4334894

loop_
_symmetry_equiv_pos_as_xyz
'x, y, z'
'-x, -y, -z'

loop_
_atom_site_label
_atom_site_type_symbol
_atom_site_fract_x
_atom_site_fract_y
_atom_site_fract_z
_atom_site_U_iso_or_equiv
_atom_site_adp_type
_atom_site_occupancy
_atom_site_symmetry_multiplicity
_atom_site_calc_flag
_atom_site_refinement_flags
Zn1 Zn -0.28229(4) -0.09211(4) 0.11320(3) 0.04549(18) Uani 1 1 d .
Al1 Al -0.07727(7) 0.19941(6) 0.06935(5) 0.0134(2) Uani 1 1 d .
Al2 Al 0.03800(7) 0.11856(7) 0.18212(5) 0.0165(2) Uani 1 1 d .
Al3 Al -0.13390(7) 0.07765(6) 0.16037(5) 0.0132(2) Uani 1 1 d .
Al4 Al -0.05359(7) -0.10777(6) 0.08142(5) 0.0139(2) Uani 1 1 d .
Al5 Al -0.27736(7) 0.22943(6) 0.12326(5) 0.0136(2) Uani 1 1 d .
Al6 Al -0.14495(6) 0.09013(6) 0.02524(5) 0.0124(2) Uani 1 1 d .
Al7 Al -0.32410(7) 0.45219(7) 0.25351(5) 0.0199(2) Uani 1 1 d .
Al8 Al -0.04346(7) 0.15492(7) 0.31993(5) 0.0189(2) Uani 1 1 d .
Al9 Al -0.37924(7) 0.33567(7) 0.34264(5) 0.0203(2) Uani 1 1 d .
Al10 Al 0.01319(7) 0.27306(7) 0.22985(5) 0.0198(2) Uani 1 1 d .
Al11 Al -0.23761(7) 0.18406(7) 0.37471(5) 0.0196(2) Uani 1 1 d .
Al12 Al -0.33072(7) 0.17874(7) 0.28527(5) 0.0174(2) Uani 1 1 d .
Al13 Al -0.17566(7) 0.25327(6) 0.22314(5) 0.0140(2) Uani 1 1 d .
Al14 Al -0.22671(7) 0.39831(6) 0.11880(5) 0.0161(2) Uani 1 1 d .
Al15 Al -0.35031(7) 0.21107(6) -0.00205(5) 0.0145(2) Uani 1 1 d .
Al16 Al -0.12520(8) 0.42014(7) 0.19668(6) 0.0205(2) Uani 1 1 d .
S1 S 0.13057(12) 0.88264(8) 0.41533(6) 0.0545(4) Uani 1 1 d .
S2 S -0.07097(10) 0.72842(9) 0.29331(6) 0.0469(3) Uani 1 1 d .
S3 S 0.43922(6) 0.45243(6) 0.17879(5) 0.0270(2) Uani 1 1 d .
S4 S 0.25267(8) 0.54221(9) 0.54810(6) 0.0469(3) Uani 1 1 d .
S5 S 0.16692(10) 0.29249(11) 0.37495(7) 0.0555(4) Uani 1 1 d .
N1 N -0.4189(2) -0.0524(2) 0.10575(16) 0.0229(7) Uani 1 1 d .
N2 N -0.4660(2) 0.3120(2) -0.01575(15) 0.0208(7) Uani 1 1 d .
O1 O 0.00169(16) 0.18678(15) -0.01437(11) 0.0157(5) Uani 1 1 d .
O2 O -0.33176(17) 0.48308(15) 0.17046(12) 0.0207(5) Uani 1 1 d .
O3 O -0.05631(15) 0.08744(15) -0.05361(11) 0.0150(5) Uani 1 1 d .
O4 O -0.36688(16) 0.23766(15) 0.08405(12) 0.0178(5) Uani 1 1 d .
O5 O -0.15827(17) -0.13514(16) 0.11203(12) 0.0216(5) Uani 1 1 d .
O6 O -0.33899(17) 0.27752(16) 0.41029(12) 0.0227(6) Uani 1 1 d .
O7 O -0.15287(17) 0.45444(16) 0.11889(12) 0.0211(5) Uani 1 1 d .
O8 O 0.01487(16) 0.17070(16) 0.10605(12) 0.0185(5) Uani 1 1 d .
O9 O -0.30576(18) 0.12970(17) 0.36257(12) 0.0229(6) Uani 1 1 d .
O10 O 0.10327(16) 0.18188(16) 0.17874(13) 0.0212(5) Uani 1 1 d .
O11 O -0.08722(18) 0.36783(17) 0.26660(13) 0.0255(6) Uani 1 1 d .
O12 O -0.43068(17) 0.26701(17) 0.33305(12) 0.0225(6) Uani 1 1 d .
O13 O -0.40700(18) 0.12252(18) 0.28686(13) 0.0275(6) Uani 1 1 d .
O14 O 0.00565(19) -0.19570(17) 0.13497(13) 0.0267(6) Uani 1 1 d .
O15 O -0.31970(18) 0.40528(16) 0.33347(12) 0.0227(6) Uani 1 1 d .
O16 O 0.14705(18) 0.02983(17) 0.13566(14) 0.0275(6) Uani 1 1 d .
O17 O 0.00298(19) 0.09800(18) 0.39123(13) 0.0284(6) Uani 1 1 d .
O18 O -0.15305(17) 0.22609(17) 0.37549(12) 0.0229(6) Uani 1 1 d .
O19 O -0.0235(4) 0.6633(3) 0.2442(2) 0.0746(14) Uani 1 1 d .
O20 O 0.1949(5) 0.9258(3) 0.4011(3) 0.106(2) Uani 1 1 d .
O21 O -0.26165(16) 0.23938(15) 0.29244(11) 0.0169(5) Uani 1 1 d .
O22 O -0.29764(16) 0.33960(15) 0.11704(12) 0.0169(5) Uani 1 1 d .
O23 O -0.20628(16) 0.35900(15) 0.20123(12) 0.0165(5) Uani 1 1 d .
O24 O -0.06247(15) 0.08377(14) 0.07092(11) 0.0138(5) Uani 1 1 d .
O25 O -0.35153(15) 0.22883(15) 0.20659(11) 0.0158(5) Uani 1 1 d .
O26 O -0.17972(15) 0.20699(14) 0.04026(11) 0.0141(5) Uani 1 1 d .
O27 O -0.03530(16) 0.06157(15) 0.18709(12) 0.0177(5) Uani 1 1 d .
O28 O -0.11183(16) -0.02213(14) 0.02873(11) 0.0142(5) Uani 1 1 d .
O29 O -0.22382(16) 0.09110(15) 0.23901(11) 0.0173(5) Uani 1 1 d .
O30 O -0.22508(15) 0.10966(14) 0.11517(11) 0.0138(5) Uani 1 1 d .
O31 O -0.11876(16) 0.31229(15) 0.07050(12) 0.0180(5) Uani 1 1 d .
O32 O -0.24363(16) 0.11683(15) -0.00568(12) 0.0167(5) Uani 1 1 d .
O33 O -0.10455(16) -0.03402(14) 0.15206(11) 0.0157(5) Uani 1 1 d .
O34 O -0.06538(16) 0.20913(15) 0.23723(11) 0.0165(5) Uani 1 1 d .
O35 O -0.16691(15) 0.19925(14) 0.15417(11) 0.0140(5) Uani 1 1 d .
O36 O 0.0566(3) 0.9261(3) 0.3904(2) 0.0710(13) Uani 1 1 d .
O37 O 0.3865(2) 0.4353(2) 0.14601(16) 0.0372(7) Uani 1 1 d .
O38 O 0.4678(2) 0.3900(2) 0.22625(15) 0.0354(7) Uani 1 1 d .
O39A O 0.1142(4) 0.8650(4) 0.4817(3) 0.0256(12) Uiso 0.50 1 d P
O39B O 0.0780(7) 0.8583(6) 0.4838(4) 0.059(2) Uiso 0.50 1 d P
O40 O 0.51796(19) 0.4668(2) 0.13460(15) 0.0349(7) Uani 1 1 d .
O41 O -0.28095(19) -0.19819(18) 0.08792(16) 0.0333(7) Uani 1 1 d .
O42 O -0.4640(2) 0.1346(2) 0.18108(16) 0.0369(7) Uani 1 1 d .
O43 O -0.33367(18) 0.02366(19) 0.14122(14) 0.0292(6) Uani 1 1 d .
O44 O -0.43627(17) 0.16277(16) 0.02813(13) 0.0232(6) Uani 1 1 d .
O45 O -0.29569(17) 0.28910(16) -0.03070(12) 0.0214(5) Uani 1 1 d .
O46 O -0.3235(2) 0.42213(18) -0.03351(15) 0.0316(7) Uani 1 1 d .
O47 O -0.5852(2) 0.18307(19) 0.05819(17) 0.0372(7) Uani 1 1 d .
O48 O -0.3814(2) 0.2182(2) -0.17422(15) 0.0432(8) Uani 1 1 d .
O49 O -0.0694(3) 0.8060(2) 0.26587(17) 0.0495(9) Uani 1 1 d .
O50 O -0.1630(3) 0.7341(4) 0.3281(2) 0.0811(15) Uani 1 1 d .
O51 O -0.3079(2) -0.0248(3) -0.06399(16) 0.0499(10) Uani 1 1 d .
O52 O -0.25471(19) -0.05728(19) 0.02050(14) 0.0310(7) Uani 1 1 d .
O53 O -0.3303(2) -0.1186(3) 0.2096(2) 0.0561(10) Uani 1 1 d .
O54 O -0.49504(19) 0.40893(19) 0.39984(14) 0.0329(7) Uani 1 1 d .
O55 O -0.01397(17) 0.33432(16) 0.15803(13) 0.0226(6) Uani 1 1 d .
O56 O 0.05112(16) 0.07311(15) 0.26299(12) 0.0198(5) Uani 1 1 d .
O57 O -0.39779(18) 0.39482(17) 0.26907(13) 0.0238(6) Uani 1 1 d .
O58 O -0.23783(18) 0.49480(16) 0.24557(13) 0.0242(6) Uani 1 1 d .
O59 O -0.42538(19) 0.55290(18) 0.29219(14) 0.0300(6) Uani 1 1 d .
O60 O 0.01836(18) 0.22301(17) 0.30788(13) 0.0241(6) Uani 1 1 d .
O61 O -0.12409(17) 0.10257(16) 0.33274(12) 0.0203(5) Uani 1 1 d .
O62 O 0.1063(2) 0.31330(19) 0.22257(15) 0.0323(7) Uani 1 1 d .
O63 O -0.2399(2) 0.13399(19) 0.45906(13) 0.0323(7) Uani 1 1 d .
O64 O -0.24785(19) 0.45660(16) 0.04177(13) 0.0243(6) Uani 1 1 d .
O65 O -0.32910(17) 0.18727(17) -0.08998(13) 0.0257(6) Uani 1 1 d .
O66 O -0.0714(2) 0.49793(19) 0.19001(17) 0.0393(8) Uani 1 1 d .
O67 O 0.3461(3) 0.5329(3) 0.5177(2) 0.0734(14) Uani 1 1 d .
O68 O 0.2526(3) 0.4589(3) 0.5722(2) 0.0678(12) Uani 1 1 d .
O69 O 0.1975(2) 0.60347(19) 0.59928(14) 0.0355(7) Uani 1 1 d .
O70 O 0.1137(3) 0.2431(3) 0.3859(2) 0.0642(12) Uani 1 1 d .
O71 O 0.1873(4) 0.3212(4) 0.3087(2) 0.0884(17) Uani 1 1 d .
O72 O 0.2496(4) 0.2518(4) 0.3912(3) 0.101(2) Uani 1 1 d .
O73 O -0.3689(3) -0.2652(2) 0.0962(3) 0.0728(15) Uani 1 1 d .
C1 C 0.0941(6) 0.3825(5) 0.4237(3) 0.075(2) Uani 1 1 d .
C2 C 0.2696(4) 0.7291(3) 0.3988(2) 0.0449(12) Uani 1 1 d .
C3 C 0.2001(3) 0.7877(3) 0.3730(2) 0.0374(10) Uani 1 1 d .
C4 C 0.1895(3) 0.7726(3) 0.3184(2) 0.0359(10) Uani 1 1 d .
H4 H 0.1434 0.8117 0.3031 0.043 Uiso 1 1 calc R
C5 C 0.3273(3) 0.6566(3) 0.3661(2) 0.0447(12) Uani 1 1 d .
H5 H 0.3727 0.6180 0.3823 0.054 Uiso 1 1 calc R
C6 C 0.3188(3) 0.6399(3) 0.3086(2) 0.0305(9) Uani 1 1 d .
C7 C 0.2474(3) 0.6981(3) 0.28412(19) 0.0293(9) Uani 1 1 d .
C8 C 0.2360(3) 0.6773(3) 0.2280(2) 0.0337(10) Uani 1 1 d .
H8 H 0.1892 0.7141 0.2122 0.040 Uiso 1 1 calc R
C9 C 0.2931(3) 0.6041(3) 0.1972(2) 0.0315(9) Uani 1 1 d .
H9 H 0.2855 0.5917 0.1601 0.038 Uiso 1 1 calc R
C10 C 0.3642(3) 0.5464(3) 0.22128(19) 0.0265(8) Uani 1 1 d .
C11 C 0.3769(3) 0.5636(3) 0.2753(2) 0.0340(10) Uani 1 1 d .
H11 H 0.4237 0.5254 0.2904 0.041 Uiso 1 1 calc R
C12 C -0.0104(3) 0.7022(3) 0.3505(2) 0.0387(11) Uani 1 1 d .
C13 C -0.0444(4) 0.7575(4) 0.4026(3) 0.0500(13) Uani 1 1 d .
H13 H -0.0957 0.8062 0.4050 0.060 Uiso 1 1 calc R
C14 C 0.1962(3) 0.5704(3) 0.4886(2) 0.0340(10) Uani 1 1 d .
C15 C -0.0030(4) 0.7400(3) 0.4481(2) 0.0456(12) Uani 1 1 d .
H15 H -0.0261 0.7766 0.4823 0.055 Uiso 1 1 calc R
C16 C 0.0654(3) 0.6312(3) 0.3448(2) 0.0365(10) Uani 1 1 d .
H16 H 0.0873 0.5965 0.3096 0.044 Uiso 1 1 calc R
C17 C 0.1117(3) 0.6095(3) 0.3924(2) 0.0324(9) Uani 1 1 d .
C18 C 0.0773(3) 0.6649(3) 0.4451(2) 0.0326(9) Uani 1 1 d .
C19 C 0.1214(3) 0.6435(3) 0.4927(2) 0.0339(10) Uani 1 1 d .
H19 H 0.1000 0.6790 0.5274 0.041 Uiso 1 1 calc R
C20 C 0.1897(3) 0.5360(3) 0.3885(2) 0.0343(10) Uani 1 1 d .
H20 H 0.2127 0.5009 0.3534 0.041 Uiso 1 1 calc R
C21 C 0.2329(3) 0.5149(3) 0.4360(2) 0.0390(11) Uani 1 1 d .
H21 H 0.2842 0.4661 0.4334 0.047 Uiso 1 1 calc R
C22 C -0.4460(3) -0.1228(3) 0.1259(2) 0.0348(10) Uani 1 1 d .
H22A H -0.4938 -0.1179 0.1081 0.042 Uiso 1 1 calc R
H22B H -0.4701 -0.1236 0.1727 0.042 Uiso 1 1 calc R
C23 C -0.3598(3) -0.2024(3) 0.1008(3) 0.0365(11) Uani 1 1 d .
C24 C -0.4119(2) -0.0336(3) 0.03662(19) 0.0253(8) Uani 1 1 d .
H24A H -0.4573 0.0210 0.0340 0.030 Uiso 1 1 calc R
H24B H -0.4273 -0.0714 0.0196 0.030 Uiso 1 1 calc R
C25 C -0.4781(3) 0.0200(3) 0.1470(2) 0.0288(9) Uani 1 1 d .
H25A H -0.5102 0.0042 0.1887 0.035 Uiso 1 1 calc R
H25B H -0.5242 0.0570 0.1276 0.035 Uiso 1 1 calc R
C26 C -0.5469(3) 0.3009(2) 0.0324(2) 0.0253(8) Uani 1 1 d .
H26A H -0.6009 0.3275 0.0178 0.030 Uiso 1 1 calc R
H26B H -0.5603 0.3251 0.0736 0.030 Uiso 1 1 calc R
C27 C -0.5239(2) 0.2093(2) 0.03987(19) 0.0233(8) Uani 1 1 d .
C28 C -0.4659(3) 0.3081(2) -0.08303(19) 0.0249(8) Uani 1 1 d .
H28A H -0.4599 0.3560 -0.1060 0.030 Uiso 1 1 calc R
H28B H -0.5244 0.3084 -0.0821 0.030 Uiso 1 1 calc R
C29 C -0.3872(3) 0.2318(3) -0.11906(19) 0.0268(9) Uani 1 1 d .
C30 C -0.4537(3) 0.3858(2) -0.0047(2) 0.0251(8) Uani 1 1 d .
H30A H -0.4819 0.4017 0.0407 0.030 Uiso 1 1 calc R
H30B H -0.4833 0.4308 -0.0298 0.030 Uiso 1 1 calc R
C31 C -0.3499(3) 0.3655(3) -0.02520(18) 0.0250(8) Uani 1 1 d .
C32 C -0.4221(3) 0.0636(3) 0.15665(19) 0.0260(8) Uani 1 1 d .
C33 C -0.3175(3) -0.0388(3) -0.00551(19) 0.0255(8) Uani 1 1 d .
C34A C 0.1018(8) 0.3972(9) 0.4766(5) 0.037(2) Uani 0.50 1 d P
C34B C 0.1389(10) 0.3618(11) 0.4887(7) 0.059(4) Uani 0.50 1 d P
C35A C -0.0170(10) 0.5586(10) 0.6076(6) 0.049(4) Uani 0.50 1 d P
C35B C -0.0302(12) 0.5573(10) 0.5779(9) 0.066(4) Uani 0.50 1 d P
C36 C 0.0293(5) 0.4790(5) 0.5179(3) 0.071(2) Uani 1 1 d .
C37A C 0.0412(7) 0.4890(6) 0.5717(5) 0.036(2) Uiso 0.50 1 d P
C37B C 0.0983(14) 0.4157(13) 0.5318(10) 0.028(4) Uiso 0.25 1 d P
C37C C 0.073(3) 0.445(3) 0.5436(18) 0.072(9) Uiso 0.25 1 d P

loop_
_atom_site_aniso_label
_atom_site_aniso_U_11
_atom_site_aniso_U_22
_atom_site_aniso_U_33
_atom_site_aniso_U_23
_atom_site_aniso_U_13
_atom_site_aniso_U_12
Zn1 0.0381(3) 0.0458(4) 0.0514(4) 0.0003(3) -0.0124(3) -0.0167(3)
Al1 0.0128(5) 0.0129(5) 0.0135(5) -0.0022(4) -0.0031(4) -0.0043(4)
Al2 0.0142(5) 0.0167(5) 0.0184(5) -0.0020(4) -0.0069(4) -0.0040(4)
Al3 0.0134(5) 0.0130(5) 0.0124(5) -0.0015(4) -0.0036(4) -0.0043(4)
Al4 0.0139(5) 0.0122(5) 0.0139(5) -0.0010(4) -0.0022(4) -0.0049(4)
Al5 0.0125(5) 0.0122(5) 0.0146(5) -0.0026(4) -0.0038(4) -0.0033(4)
Al6 0.0116(4) 0.0111(5) 0.0133(5) -0.0016(4) -0.0038(4) -0.0030(4)
Al7 0.0199(5) 0.0178(6) 0.0201(5) -0.0040(4) -0.0076(4) -0.0034(4)
Al8 0.0189(5) 0.0195(6) 0.0181(5) -0.0021(4) -0.0086(4) -0.0046(4)
Al9 0.0185(5) 0.0212(6) 0.0173(5) -0.0050(4) -0.0046(4) -0.0036(4)
Al10 0.0193(5) 0.0185(6) 0.0236(6) -0.0021(4) -0.0090(4) -0.0069(4)
Al11 0.0206(5) 0.0209(6) 0.0149(5) -0.0027(4) -0.0051(4) -0.0055(4)
Al12 0.0161(5) 0.0193(6) 0.0146(5) -0.0024(4) -0.0028(4) -0.0058(4)
Al13 0.0132(5) 0.0138(5) 0.0137(5) -0.0025(4) -0.0046(4) -0.0029(4)
Al14 0.0172(5) 0.0120(5) 0.0181(5) -0.0026(4) -0.0061(4) -0.0036(4)
Al15 0.0142(5) 0.0144(5) 0.0153(5) -0.0013(4) -0.0067(4) -0.0040(4)
Al16 0.0222(5) 0.0163(6) 0.0248(6) -0.0024(4) -0.0093(4) -0.0072(4)
S1 0.0908(11) 0.0264(6) 0.0339(7) -0.0069(5) -0.0249(7) -0.0056(7)
S2 0.0584(8) 0.0523(8) 0.0412(7) 0.0205(6) -0.0310(6) -0.0263(7)
S3 0.0218(5) 0.0275(5) 0.0280(5) -0.0071(4) -0.0096(4) -0.0030(4)
S4 0.0375(6) 0.0601(9) 0.0320(6) -0.0159(6) -0.0171(5) 0.0002(6)
S5 0.0549(8) 0.0790(11) 0.0458(8) -0.0127(7) -0.0130(6) -0.0375(8)
N1 0.0188(15) 0.0230(17) 0.0312(18) -0.0008(14) -0.0082(13) -0.0116(13)
N2 0.0199(15) 0.0210(17) 0.0233(16) -0.0041(13) -0.0082(12) -0.0074(13)
O1 0.0160(11) 0.0157(12) 0.0155(12) -0.0018(10) -0.0023(9) -0.0078(10)
O2 0.0230(13) 0.0152(13) 0.0213(13) -0.0029(10) -0.0082(10) -0.0032(10)
O3 0.0149(11) 0.0149(12) 0.0136(11) -0.0019(9) -0.0027(9) -0.0053(10)
O4 0.0160(11) 0.0196(13) 0.0181(12) -0.0019(10) -0.0065(9) -0.0058(10)
O5 0.0226(13) 0.0179(13) 0.0232(13) -0.0016(11) -0.0013(10) -0.0111(11)
O6 0.0219(13) 0.0239(14) 0.0154(12) -0.0049(11) -0.0030(10) -0.0036(11)
O7 0.0226(13) 0.0181(13) 0.0244(13) -0.0009(11) -0.0075(10) -0.0093(11)
O8 0.0175(12) 0.0201(13) 0.0175(12) -0.0012(10) -0.0045(10) -0.0076(10)
O9 0.0259(13) 0.0253(15) 0.0177(13) -0.0007(11) -0.0055(10) -0.0111(11)
O10 0.0162(12) 0.0212(14) 0.0263(14) -0.0026(11) -0.0073(10) -0.0061(10)
O11 0.0253(13) 0.0230(15) 0.0259(14) -0.0057(11) -0.0110(11) -0.0035(11)
O12 0.0169(12) 0.0255(15) 0.0215(13) -0.0058(11) -0.0016(10) -0.0068(11)
O13 0.0246(13) 0.0322(16) 0.0288(15) -0.0002(12) -0.0036(11) -0.0177(12)
O14 0.0345(15) 0.0178(14) 0.0216(14) 0.0031(11) -0.0075(11) -0.0062(12)
O15 0.0269(13) 0.0215(14) 0.0203(13) -0.0032(11) -0.0105(11) -0.0068(11)
O16 0.0218(13) 0.0224(15) 0.0314(15) -0.0034(12) -0.0030(11) -0.0054(11)
O17 0.0314(15) 0.0294(16) 0.0218(14) -0.0020(12) -0.0140(12) -0.0047(12)
O18 0.0215(13) 0.0244(14) 0.0209(13) -0.0059(11) -0.0062(10) -0.0061(11)
O19 0.120(4) 0.045(2) 0.077(3) 0.007(2) -0.075(3) -0.018(3)
O20 0.148(5) 0.061(3) 0.134(5) -0.011(3) -0.057(4) -0.052(4)
O21 0.0166(11) 0.0176(13) 0.0138(12) -0.0022(10) -0.0022(9) -0.0057(10)
O22 0.0182(12) 0.0124(12) 0.0195(12) -0.0035(10) -0.0059(10) -0.0045(10)
O23 0.0192(12) 0.0139(12) 0.0183(12) -0.0021(10) -0.0076(10) -0.0065(10)
O24 0.0135(11) 0.0122(12) 0.0147(11) -0.0007(9) -0.0048(9) -0.0038(9)
O25 0.0134(11) 0.0171(13) 0.0144(11) -0.0022(10) -0.0034(9) -0.0039(10)
O26 0.0153(11) 0.0134(12) 0.0139(11) -0.0027(9) -0.0046(9) -0.0052(9)
O27 0.0184(12) 0.0175(13) 0.0178(12) 0.0002(10) -0.0065(10) -0.0070(10)
O28 0.0177(11) 0.0098(12) 0.0154(11) -0.0009(9) -0.0065(9) -0.0046(9)
O29 0.0174(11) 0.0153(13) 0.0141(12) -0.0025(10) -0.0018(9) -0.0035(10)
O30 0.0124(11) 0.0125(12) 0.0138(11) -0.0042(9) -0.0027(9) -0.0024(9)
O31 0.0199(12) 0.0137(12) 0.0182(12) -0.0016(10) -0.0043(10) -0.0055(10)
O32 0.0158(11) 0.0152(13) 0.0203(12) -0.0018(10) -0.0097(10) -0.0037(10)
O33 0.0176(11) 0.0119(12) 0.0150(12) -0.0027(9) -0.0027(9) -0.0045(10)
O34 0.0157(11) 0.0166(13) 0.0175(12) -0.0022(10) -0.0069(9) -0.0048(10)
O35 0.0133(11) 0.0115(12) 0.0146(12) -0.0030(9) -0.0025(9) -0.0032(9)
O36 0.095(3) 0.040(2) 0.052(2) -0.0223(19) -0.020(2) 0.001(2)
O37 0.0296(15) 0.0405(19) 0.0419(18) -0.0129(15) -0.0179(14) -0.0055(14)
O38 0.0361(16) 0.0338(18) 0.0400(17) 0.0029(14) -0.0200(14) -0.0118(14)
O40 0.0245(14) 0.0393(18) 0.0338(16) -0.0067(14) -0.0049(12) -0.0073(13)
O41 0.0244(14) 0.0269(16) 0.0511(19) -0.0033(14) -0.0119(13) -0.0115(12)
O42 0.0312(15) 0.0388(19) 0.0435(18) -0.0092(15) -0.0150(14) -0.0114(14)
O43 0.0189(13) 0.0358(17) 0.0343(16) 0.0012(13) -0.0087(12) -0.0120(12)
O44 0.0192(12) 0.0217(14) 0.0281(14) -0.0008(11) -0.0088(11) -0.0064(11)
O45 0.0223(12) 0.0219(14) 0.0230(13) 0.0034(11) -0.0108(10) -0.0096(11)
O46 0.0450(17) 0.0291(16) 0.0378(17) 0.0120(13) -0.0250(14) -0.0247(14)
O47 0.0245(14) 0.0332(18) 0.055(2) 0.0044(15) -0.0110(14) -0.0144(13)
O48 0.052(2) 0.050(2) 0.0268(16) -0.0047(15) -0.0232(15) -0.0101(17)
O49 0.076(3) 0.044(2) 0.0341(18) 0.0128(16) -0.0284(18) -0.0245(19)
O50 0.074(3) 0.124(5) 0.068(3) 0.033(3) -0.035(2) -0.059(3)
O51 0.0282(16) 0.075(3) 0.0352(19) 0.0104(17) -0.0101(14) -0.0128(17)
O52 0.0239(14) 0.0431(18) 0.0317(15) -0.0032(13) -0.0102(12) -0.0167(13)
O53 0.0363(18) 0.066(3) 0.071(3) 0.014(2) -0.0192(18) -0.0266(18)
O54 0.0239(14) 0.0347(17) 0.0265(15) -0.0086(13) -0.0032(12) 0.0000(12)
O55 0.0196(12) 0.0212(14) 0.0238(13) 0.0004(11) -0.0055(10) -0.0062(11)
O56 0.0176(12) 0.0180(13) 0.0210(13) -0.0008(10) -0.0083(10) -0.0022(10)
O57 0.0236(13) 0.0247(15) 0.0211(13) 0.0000(11) -0.0081(11) -0.0069(11)
O58 0.0272(13) 0.0183(14) 0.0293(14) -0.0066(11) -0.0137(11) -0.0056(11)
O59 0.0312(15) 0.0223(15) 0.0254(15) -0.0064(12) -0.0077(12) 0.0008(12)
O60 0.0263(13) 0.0252(15) 0.0264(14) -0.0004(11) -0.0155(11) -0.0096(12)
O61 0.0198(12) 0.0210(14) 0.0183(12) -0.0013(10) -0.0067(10) -0.0054(11)
O62 0.0309(15) 0.0342(17) 0.0411(17) -0.0018(14) -0.0136(13) -0.0193(13)
O63 0.0410(17) 0.0353(17) 0.0181(14) 0.0025(12) -0.0107(12) -0.0124(14)
O64 0.0352(15) 0.0176(14) 0.0246(14) 0.0042(11) -0.0146(12) -0.0118(12)
O65 0.0208(13) 0.0277(15) 0.0238(14) -0.0049(11) -0.0090(11) -0.0023(11)
O66 0.0429(18) 0.0287(17) 0.060(2) 0.0044(15) -0.0282(16) -0.0192(15)
O67 0.045(2) 0.124(4) 0.046(2) -0.013(2) -0.0165(18) -0.023(2)
O68 0.094(3) 0.044(2) 0.063(3) 0.009(2) -0.038(2) -0.017(2)
O69 0.0427(17) 0.0351(18) 0.0293(16) -0.0093(13) -0.0181(13) -0.0081(14)
O70 0.069(3) 0.091(3) 0.058(2) -0.011(2) -0.022(2) -0.051(3)
O71 0.113(4) 0.137(5) 0.048(3) -0.008(3) -0.013(3) -0.088(4)
O72 0.070(3) 0.101(4) 0.152(6) -0.017(4) -0.057(4) -0.030(3)
O73 0.046(2) 0.028(2) 0.158(5) -0.002(2) -0.046(3) -0.0160(17)
C1 0.086(5) 0.087(6) 0.063(4) -0.019(4) 0.012(4) -0.068(5)
C2 0.044(3) 0.051(3) 0.037(3) -0.015(2) -0.010(2) -0.014(2)
C3 0.050(3) 0.027(2) 0.028(2) -0.0050(18) -0.007(2) -0.010(2)
C4 0.048(3) 0.025(2) 0.027(2) 0.0017(18) -0.0113(19) -0.008(2)
C5 0.035(2) 0.048(3) 0.045(3) -0.013(2) -0.017(2) -0.004(2)
C6 0.0250(19) 0.037(2) 0.028(2) -0.0060(18) -0.0090(16) -0.0094(18)
C7 0.034(2) 0.026(2) 0.023(2) 0.0003(16) -0.0042(16) -0.0106(18)
C8 0.044(2) 0.027(2) 0.030(2) 0.0020(18) -0.0200(19) -0.0077(19)
C9 0.036(2) 0.033(2) 0.021(2) -0.0042(17) -0.0091(17) -0.0080(19)
C10 0.0219(18) 0.027(2) 0.025(2) -0.0071(17) -0.0023(15) -0.0068(16)
C11 0.0224(19) 0.042(3) 0.031(2) -0.0087(19) -0.0100(17) -0.0024(18)
C12 0.047(3) 0.043(3) 0.032(2) 0.016(2) -0.021(2) -0.021(2)
C13 0.044(3) 0.048(3) 0.045(3) 0.009(2) -0.017(2) -0.005(2)
C14 0.035(2) 0.043(3) 0.026(2) -0.0093(19) -0.0135(18) -0.012(2)
C15 0.056(3) 0.040(3) 0.033(3) 0.000(2) -0.016(2) -0.011(2)
C16 0.047(3) 0.046(3) 0.026(2) 0.010(2) -0.0159(19) -0.028(2)
C17 0.038(2) 0.034(2) 0.029(2) 0.0055(18) -0.0106(18) -0.019(2)
C18 0.038(2) 0.032(2) 0.031(2) 0.0040(18) -0.0128(18) -0.017(2)
C19 0.037(2) 0.040(3) 0.029(2) -0.0046(19) -0.0111(18) -0.017(2)
C20 0.042(2) 0.042(3) 0.023(2) -0.0054(19) -0.0119(18) -0.018(2)
C21 0.039(2) 0.043(3) 0.031(2) -0.011(2) -0.0129(19) -0.009(2)
C22 0.025(2) 0.036(3) 0.049(3) 0.005(2) -0.0112(19) -0.0194(19)
C23 0.028(2) 0.027(2) 0.061(3) -0.003(2) -0.016(2) -0.0149(19)
C24 0.0168(17) 0.029(2) 0.032(2) -0.0008(17) -0.0096(15) -0.0092(16)
C25 0.0161(17) 0.030(2) 0.035(2) -0.0097(18) -0.0031(16) -0.0050(16)
C26 0.0169(17) 0.022(2) 0.035(2) 0.0004(17) -0.0068(16) -0.0065(15)
C27 0.0190(17) 0.024(2) 0.028(2) 0.0004(16) -0.0094(15) -0.0077(16)
C28 0.0273(19) 0.024(2) 0.029(2) 0.0052(16) -0.0179(16) -0.0098(16)
C29 0.027(2) 0.033(2) 0.026(2) 0.0025(17) -0.0104(16) -0.0162(18)
C30 0.0258(19) 0.0182(19) 0.034(2) -0.0024(16) -0.0133(16) -0.0078(16)
C31 0.034(2) 0.030(2) 0.0182(18) 0.0040(16) -0.0149(16) -0.0152(18)
C32 0.0209(18) 0.030(2) 0.026(2) -0.0012(17) -0.0045(15) -0.0112(17)
C33 0.0256(19) 0.027(2) 0.026(2) -0.0011(16) -0.0081(16) -0.0118(17)
C34A 0.034(6) 0.064(8) 0.028(5) -0.008(5) -0.007(4) -0.033(6)
C34B 0.050(8) 0.091(12) 0.052(8) 0.014(8) -0.029(7) -0.039(8)
C35A 0.061(8) 0.068(9) 0.036(6) -0.006(6) -0.019(6) -0.037(7)
C35B 0.060(9) 0.055(9) 0.087(13) 0.015(9) -0.009(9) -0.042(8)
C36 0.079(4) 0.113(6) 0.063(4) 0.038(4) -0.037(4) -0.075(5)

loop_
_atom_type_symbol
_atom_type_description
_atom_type_scat_dispersion_real
_atom_type_scat_dispersion_imag
_atom_type_scat_source
O O 0.0106 0.006 'International Tables Vol C Tables 4.2.6.8 and 6.1.1.4'
H H 0 0 'International Tables Vol C Tables 4.2.6.8 and 6.1.1.4'
N N 0.0061 0.0033 'International Tables Vol C Tables 4.2.6.8 and 6.1.1.4'
C C 0.0033 0.0016 'International Tables Vol C Tables 4.2.6.8 and 6.1.1.4'
Al Al 0.0645 0.0514 'International Tables Vol C Tables 4.2.6.8 and 6.1.1.4'
S S 0.1246 0.1234 'International Tables Vol C Tables 4.2.6.8 and 6.1.1.4'
Zn Zn 0.2839 1.4301 'International Tables Vol C Tables 4.2.6.8 and 6.1.1.4'

loop_
_geom_angle_atom_site_label_1
_geom_angle_atom_site_label_2
_geom_angle_atom_site_label_3
_geom_angle
_geom_angle_site_symmetry_1
_geom_angle_site_symmetry_3
O5 Zn1 O43 105.06(11) . .
O5 Zn1 O52 94.45(12) . .
O43 Zn1 O52 89.50(13) . .
O5 Zn1 O41 96.55(11) . .
O43 Zn1 O41 158.26(11) . .
O52 Zn1 O41 91.18(13) . .
O5 Zn1 O53 93.58(13) . .
O43 Zn1 O53 87.06(15) . .
O52 Zn1 O53 171.85(13) . .
O41 Zn1 O53 89.30(15) . .
O5 Zn1 N1 173.53(12) . .
O43 Zn1 N1 80.49(12) . .
O52 Zn1 N1 82.16(12) . .
O41 Zn1 N1 78.08(12) . .
O53 Zn1 N1 89.99(14) . .
O8 Al1 O1 94.15(12) . .
O8 Al1 O31 100.44(12) . .
O1 Al1 O31 94.57(12) . .
O8 Al1 O35 90.99(12) . .
O1 Al1 O35 170.37(11) . .
O31 Al1 O35 92.48(11) . .
O8 Al1 O26 166.35(12) . .
O1 Al1 O26 92.13(11) . .
O31 Al1 O26 91.11(11) . .
O35 Al1 O26 81.19(11) . .
O8 Al1 O24 90.51(11) . .
O1 Al1 O24 91.43(11) . .
O31 Al1 O24 167.07(11) . .
O35 Al1 O24 80.38(10) . .
O26 Al1 O24 77.21(10) . .
O8 Al1 Al5 133.09(9) . .
O1 Al1 Al5 132.11(9) . .
O31 Al1 Al5 85.24(9) . .
O35 Al1 Al5 42.10(7) . .
O26 Al1 Al5 40.11(7) . .
O24 Al1 Al5 82.24(8) . .
O10 Al2 O27 175.96(12) . .
O10 Al2 O8 87.12(12) . .
O27 Al2 O8 91.55(12) . .
O10 Al2 O56 93.21(12) . .
O27 Al2 O56 87.78(12) . .
O8 Al2 O56 174.93(12) . .
O10 Al2 O16 92.63(13) . .
O27 Al2 O16 91.25(13) . .
O8 Al2 O16 93.25(13) . .
O56 Al2 O16 91.79(13) . .
O10 Al2 O34 83.03(12) . .
O27 Al2 O34 93.22(12) . .
O8 Al2 O34 92.27(12) . .
O56 Al2 O34 82.75(11) . .
O16 Al2 O34 172.80(12) . .
O10 Al2 Al8 87.45(9) . .
O27 Al2 Al8 90.88(9) . .
O8 Al2 Al8 136.23(9) . .
O56 Al2 Al8 38.79(8) . .
O16 Al2 Al8 130.38(10) . .
O34 Al2 Al8 43.96(8) . .
O10 Al2 Al10 38.76(8) . .
O27 Al2 Al10 137.47(9) . .
O8 Al2 Al10 89.36(9) . .
O56 Al2 Al10 87.73(9) . .
O16 Al2 Al10 131.15(10) . .
O34 Al2 Al10 44.27(8) . .
Al8 Al2 Al10 61.00(4) . .
O27 Al3 O29 100.05(12) . .
O27 Al3 O33 95.04(12) . .
O29 Al3 O33 94.91(12) . .
O27 Al3 O30 165.81(12) . .
O29 Al3 O30 91.18(12) . .
O33 Al3 O30 92.59(11) . .
O27 Al3 O24 90.65(11) . .
O29 Al3 O24 166.37(12) . .
O33 Al3 O24 92.51(11) . .
O30 Al3 O24 77.06(11) . .
O27 Al3 O35 91.05(11) . .
O29 Al3 O35 91.28(11) . .
O33 Al3 O35 170.43(11) . .
O30 Al3 O35 79.97(10) . .
O24 Al3 O35 80.03(10) . .
O33 Al4 O1 176.53(12) . 2
O33 Al4 O5 89.91(11) . .
O1 Al4 O5 88.78(11) 2 .
O33 Al4 O3 90.74(11) . 2
O1 Al4 O3 90.34(11) 2 2
O5 Al4 O3 175.77(12) . 2
O33 Al4 O28 90.95(12) . .
O1 Al4 O28 92.29(12) 2 .
O5 Al4 O28 91.60(12) . .
O3 Al4 O28 92.57(11) 2 .
O33 Al4 O14 89.33(12) . .
O1 Al4 O14 87.42(12) 2 .
O5 Al4 O14 88.16(13) . .
O3 Al4 O14 87.67(12) 2 .
O28 Al4 O14 179.63(12) . .
O25 Al5 O22 99.60(12) . .
O25 Al5 O4 94.96(12) . .
O22 Al5 O4 96.33(12) . .
O25 Al5 O26 167.15(12) . .
O22 Al5 O26 90.21(11) . .
O4 Al5 O26 92.17(11) . .
O25 Al5 O30 92.56(11) . .
O22 Al5 O30 165.66(11) . .
O4 Al5 O30 90.14(11) . .
O26 Al5 O30 76.72(10) . .
O25 Al5 O35 90.91(11) . .
O22 Al5 O35 92.67(11) . .
O4 Al5 O35 168.29(11) . .
O26 Al5 O35 80.28(11) . .
O30 Al5 O35 79.47(10) . .
O25 Al5 Al1 131.62(9) . .
O22 Al5 Al1 84.88(8) . .
O4 Al5 Al1 132.71(9) . .
O26 Al5 Al1 40.57(7) . .
O30 Al5 Al1 81.34(8) . .
O35 Al5 Al1 40.73(7) . .
O32 Al6 O3 97.62(12) . .
O32 Al6 O28 97.14(11) . .
O3 Al6 O28 95.29(11) . .
O32 Al6 O24 166.48(12) . .
O3 Al6 O24 90.94(11) . .
O28 Al6 O24 92.45(11) . .
O32 Al6 O30 92.46(11) . .
O3 Al6 O30 165.28(11) . .
O28 Al6 O30 94.07(11) . .
O24 Al6 O30 77.32(11) . .
O32 Al6 O26 90.37(11) . .
O3 Al6 O26 92.82(11) . .
O28 Al6 O26 168.11(11) . .
O24 Al6 O26 78.72(10) . .
O30 Al6 O26 76.34(10) . .
O57 Al7 O58 169.77(14) . .
O57 Al7 O15 76.29(12) . .
O58 Al7 O15 95.19(13) . .
O57 Al7 O2 94.67(12) . .
O58 Al7 O2 93.29(13) . .
O15 Al7 O2 169.72(13) . .
O57 Al7 O59 94.40(14) . .
O58 Al7 O59 91.63(13) . .
O15 Al7 O59 92.85(13) . .
O2 Al7 O59 92.71(13) . .
O57 Al7 O23 94.54(12) . .
O58 Al7 O23 80.38(12) . .
O15 Al7 O23 94.74(12) . .
O2 Al7 O23 80.95(11) . .
O59 Al7 O23 169.43(13) . .
O57 Al7 Al9 38.40(9) . .
O58 Al7 Al9 132.22(10) . .
O15 Al7 Al9 38.45(9) . .
O2 Al7 Al9 131.81(10) . .
O59 Al7 Al9 99.68(11) . .
O23 Al7 Al9 90.83(9) . .
O57 Al7 Al14 95.12(10) . .
O58 Al7 Al14 86.98(10) . .
O15 Al7 Al14 135.38(10) . .
O2 Al7 Al14 39.35(8) . .
O59 Al7 Al14 131.70(10) . .
O23 Al7 Al14 41.61(7) . .
Al9 Al7 Al14 116.45(6) . .
O57 Al7 Al16 137.72(10) . .
O58 Al7 Al16 36.73(9) . .
O15 Al7 Al16 97.60(10) . .
O2 Al7 Al16 85.76(9) . .
O59 Al7 Al16 127.85(11) . .
O23 Al7 Al16 43.67(7) . .
Al9 Al7 Al16 119.55(5) . .
Al14 Al7 Al16 59.82(4) . .
O18 Al8 O56 168.11(13) . .
O18 Al8 O60 95.07(13) . .
O56 Al8 O60 96.36(13) . .
O18 Al8 O61 76.93(12) . .
O56 Al8 O61 91.37(12) . .
O60 Al8 O61 170.17(13) . .
O18 Al8 O17 92.86(13) . .
O56 Al8 O17 89.86(13) . .
O60 Al8 O17 92.71(13) . .
O61 Al8 O17 93.39(13) . .
O18 Al8 O34 96.30(12) . .
O56 Al8 O34 82.45(12) . .
O60 Al8 O34 80.28(11) . .
O61 Al8 O34 94.77(11) . .
O17 Al8 O34 168.91(12) . .
O18 Al8 Al11 38.98(9) . .
O56 Al8 Al11 129.13(10) . .
O60 Al8 Al11 132.03(10) . .
O61 Al8 Al11 38.93(8) . .
O17 Al8 Al11 100.69(10) . .
O34 Al8 Al11 90.37(8) . .
O18 Al8 Al2 137.72(10) . .
O56 Al8 Al2 39.91(8) . .
O60 Al8 Al2 87.68(10) . .
O61 Al8 Al2 94.42(9) . .
O17 Al8 Al2 129.22(10) . .
O34 Al8 Al2 42.54(8) . .
Al11 Al8 Al2 116.11(5) . .
O18 Al8 Al10 99.85(11) . .
O56 Al8 Al10 87.43(10) . .
O60 Al8 Al10 36.85(9) . .
O61 Al8 Al10 138.11(9) . .
O17 Al8 Al10 128.46(10) . .
O34 Al8 Al10 43.57(7) . .
Al11 Al8 Al10 120.20(5) . .
Al2 Al8 Al10 59.71(5) . .
O12 Al9 O6 93.99(13) . .
O12 Al9 O15 167.96(13) . .
O6 Al9 O15 95.35(13) . .
O12 Al9 O57 93.89(13) . .
O6 Al9 O57 169.18(13) . .
O15 Al9 O57 75.91(12) . .
O12 Al9 O54 92.53(14) . .
O6 Al9 O54 93.29(13) . .
O15 Al9 O54 94.49(14) . .
O57 Al9 O54 93.74(14) . .
O12 Al9 O21 79.61(12) . .
O6 Al9 O21 79.32(11) . .
O15 Al9 O21 94.68(12) . .
O57 Al9 O21 94.85(12) . .
O54 Al9 O21 168.72(14) . .
O12 Al9 Al7 130.38(10) . .
O6 Al9 Al7 132.25(10) . .
O15 Al9 Al7 38.47(9) . .
O57 Al9 Al7 38.01(9) . .
O54 Al9 Al7 100.26(12) . .
O21 Al9 Al7 91.01(9) . .
O12 Al9 Al12 38.08(8) . .
O6 Al9 Al12 87.27(10) . .
O15 Al9 Al12 134.93(10) . .
O57 Al9 Al12 94.40(10) . .
O54 Al9 Al12 130.36(11) . .
O21 Al9 Al12 41.56(7) . .
Al7 Al9 Al12 115.53(6) . .
O12 Al9 Al11 84.21(10) . .
O6 Al9 Al11 36.44(8) . .
O15 Al9 Al11 98.90(10) . .
O57 Al9 Al11 137.56(10) . .
O54 Al9 Al11 128.68(11) . .
O21 Al9 Al11 43.00(8) . .
Al7 Al9 Al11 120.44(6) . .
Al12 Al9 Al11 59.25(5) . .
O60 Al10 O11 94.58(13) . .
O60 Al10 O10 95.48(13) . .
O11 Al10 O10 167.89(13) . .
O60 Al10 O55 170.01(13) . .
O11 Al10 O55 76.44(13) . .
O10 Al10 O55 92.96(13) . .
O60 Al10 O62 94.82(13) . .
O11 Al10 O62 95.75(14) . .
O10 Al10 O62 90.11(13) . .
O55 Al10 O62 90.49(13) . .
O60 Al10 O34 80.05(11) . .
O11 Al10 O34 94.30(12) . .
O10 Al10 O34 80.83(11) . .
O55 Al10 O34 96.07(12) . .
O62 Al10 O34 169.05(13) . .
O60 Al10 Al16 131.66(10) . .
O11 Al10 Al16 38.36(9) . .
O10 Al10 Al16 130.16(10) . .
O55 Al10 Al16 38.74(8) . .
O62 Al10 Al16 99.41(11) . .
O34 Al10 Al16 91.16(9) . .
O60 Al10 Al2 87.52(10) . .
O11 Al10 Al2 135.56(10) . .
O10 Al10 Al2 38.52(8) . .
O55 Al10 Al2 95.82(10) . .
O62 Al10 Al2 128.37(11) . .
O34 Al10 Al2 42.32(7) . .
Al16 Al10 Al2 116.88(6) . .
O60 Al10 Al8 37.14(9) . .
O11 Al10 Al8 98.27(11) . .
O10 Al10 Al8 85.78(10) . .
O55 Al10 Al8 138.82(9) . .
O62 Al10 Al8 130.63(11) . .
O34 Al10 Al8 43.03(8) . .
Al16 Al10 Al8 120.26(6) . .
Al2 Al10 Al8 59.28(5) . .
O6 Al11 O61 169.39(13) . .
O6 Al11 O18 93.61(13) . .
O61 Al11 O18 77.04(12) . .
O6 Al11 O9 95.48(13) . .
O61 Al11 O9 93.54(13) . .
O18 Al11 O9 170.11(13) . .
O6 Al11 O63 92.44(13) . .
O61 Al11 O63 93.10(13) . .
O18 Al11 O63 93.30(13) . .
O9 Al11 O63 90.19(13) . .
O6 Al11 O21 80.79(12) . .
O61 Al11 O21 95.06(12) . .
O18 Al11 O21 96.08(12) . .
O9 Al11 O21 81.58(11) . .
O63 Al11 O21 168.74(13) . .
O6 Al11 Al8 130.43(10) . .
O61 Al11 Al8 39.40(9) . .
O18 Al11 Al8 38.63(9) . .
O9 Al11 Al8 131.55(10) . .
O63 Al11 Al8 100.81(10) . .
O21 Al11 Al8 90.42(8) . .
O6 Al11 Al12 87.83(10) . .
O61 Al11 Al12 95.57(9) . .
O18 Al11 Al12 136.95(10) . .
O9 Al11 Al12 39.90(9) . .
O63 Al11 Al12 129.67(11) . .
O21 Al11 Al12 41.68(8) . .
Al8 Al11 Al12 116.70(5) . .
O6 Al11 Al9 36.73(9) . .
O61 Al11 Al9 138.86(10) . .
O18 Al11 Al9 98.65(11) . .
O9 Al11 Al9 86.41(10) . .
O63 Al11 Al9 128.03(10) . .
O21 Al11 Al9 44.17(7) . .
Al8 Al11 Al9 119.56(6) . .
Al12 Al11 Al9 59.61(5) . .
O12 Al12 O29 175.93(12) . .
O12 Al12 O9 90.20(13) . .
O29 Al12 O9 87.85(12) . .
O12 Al12 O25 90.57(12) . .
O29 Al12 O25 91.26(11) . .
O9 Al12 O25 177.77(12) . .
O12 Al12 O13 92.75(13) . .
O29 Al12 O13 90.93(13) . .
O9 Al12 O13 93.38(13) . .
O25 Al12 O13 88.68(12) . .
O12 Al12 O21 82.59(12) . .
O29 Al12 O21 93.63(12) . .
O9 Al12 O21 83.27(12) . .
O25 Al12 O21 94.75(11) . .
O13 Al12 O21 174.23(12) . .
O12 Al12 Al11 85.52(10) . .
O29 Al12 Al11 90.71(9) . .
O9 Al12 Al11 39.33(9) . .
O25 Al12 Al11 138.68(9) . .
O13 Al12 Al11 132.55(10) . .
O21 Al12 Al11 43.94(8) . .
O12 Al12 Al9 37.63(9) . .
O29 Al12 Al9 138.63(9) . .
O9 Al12 Al9 87.32(10) . .
O25 Al12 Al9 92.01(9) . .
O13 Al12 Al9 130.36(10) . .
O21 Al12 Al9 45.00(8) . .
Al11 Al12 Al9 61.14(4) . .
O21 Al13 O34 109.63(13) . .
O21 Al13 O23 112.10(12) . .
O34 Al13 O23 111.76(12) . .
O21 Al13 O35 108.44(12) . .
O34 Al13 O35 108.02(12) . .
O23 Al13 O35 106.70(12) . .
O2 Al14 O31 177.08(12) . .
O2 Al14 O7 89.51(12) . .
O31 Al14 O7 89.12(12) . .
O2 Al14 O22 92.19(12) . .
O31 Al14 O22 89.18(12) . .
O7 Al14 O22 178.30(12) . .
O2 Al14 O64 90.01(13) . .
O31 Al14 O64 92.53(12) . .
O7 Al14 O64 88.29(12) . .
O22 Al14 O64 91.61(12) . .
O2 Al14 O23 83.47(12) . .
O31 Al14 O23 93.80(12) . .
O7 Al14 O23 82.86(11) . .
O22 Al14 O23 97.43(11) . .
O64 Al14 O23 169.03(12) . .
O2 Al14 Al7 38.73(8) . .
O31 Al14 Al7 138.56(9) . .
O7 Al14 Al7 86.13(9) . .
O22 Al14 Al7 95.26(9) . .
O64 Al14 Al7 128.37(10) . .
O23 Al14 Al7 44.76(8) . .
O2 Al14 Al16 86.20(9) . .
O31 Al14 Al16 91.12(9) . .
O7 Al14 Al16 38.77(9) . .
O22 Al14 Al16 141.46(9) . .
O64 Al14 Al16 126.86(10) . .
O23 Al14 Al16 44.10(8) . .
Al7 Al14 Al16 60.85(5) . .
O32 Al15 O44 97.70(13) . .
O32 Al15 O4 92.99(12) . .
O44 Al15 O4 91.37(12) . .
O32 Al15 O65 86.68(12) . .
O44 Al15 O65 91.76(13) . .
O4 Al15 O65 176.87(13) . .
O32 Al15 O45 99.43(12) . .
O44 Al15 O45 162.86(12) . .
O4 Al15 O45 87.16(12) . .
O65 Al15 O45 89.82(13) . .
O32 Al15 N2 169.45(12) . .
O44 Al15 N2 82.58(13) . .
O4 Al15 N2 97.55(12) . .
O65 Al15 N2 82.77(12) . .
O45 Al15 N2 80.69(13) . .
O58 Al16 O11 95.51(13) . .
O58 Al16 O55 171.22(14) . .
O11 Al16 O55 77.01(13) . .
O58 Al16 O7 92.80(13) . .
O11 Al16 O7 169.71(13) . .
O55 Al16 O7 94.19(13) . .
O58 Al16 O66 89.78(14) . .
O11 Al16 O66 93.92(14) . .
O55 Al16 O66 95.25(14) . .
O7 Al16 O66 92.16(14) . .
O58 Al16 O23 80.76(12) . .
O11 Al16 O23 94.85(12) . .
O55 Al16 O23 95.16(12) . .
O7 Al16 O23 80.50(11) . .
O66 Al16 O23 167.67(13) . .
O58 Al16 Al10 132.61(11) . .
O11 Al16 Al10 38.45(9) . .
O55 Al16 Al10 39.22(9) . .
O7 Al16 Al10 131.93(10) . .
O66 Al16 Al10 101.35(11) . .
O23 Al16 Al10 90.90(9) . .
O58 Al16 Al14 86.60(10) . .
O11 Al16 Al14 135.29(10) . .
O55 Al16 Al14 95.47(10) . .
O7 Al16 Al14 39.21(8) . .
O66 Al16 Al14 130.78(11) . .
O23 Al16 Al14 41.30(7) . .
Al10 Al16 Al14 116.67(6) . .
O58 Al16 Al7 36.81(9) . .
O11 Al16 Al7 97.92(10) . .
O55 Al16 Al7 138.78(10) . .
O7 Al16 Al7 85.15(9) . .
O66 Al16 Al7 125.97(11) . .
O23 Al16 Al7 43.97(8) . .
Al10 Al16 Al7 119.97(6) . .
Al14 Al16 Al7 59.33(5) . .
O36 S1 O39A 120.8(3) . .
O36 S1 O20 110.8(3) . .
O39A S1 O20 104.2(4) . .
O36 S1 O39B 100.8(4) . .
O20 S1 O39B 127.3(4) . .
O36 S1 C3 109.0(2) . .
O39A S1 C3 106.5(3) . .
O20 S1 C3 104.2(3) . .
O39B S1 C3 103.8(4) . .
O50 S2 O49 112.8(3) . .
O50 S2 O19 110.9(3) . .
O49 S2 O19 111.8(3) . .
O50 S2 C12 106.4(3) . .
O49 S2 C12 106.7(2) . .
O19 S2 C12 107.9(2) . .
O37 S3 O40 113.2(2) . .
O37 S3 O38 112.9(2) . .
O40 S3 O38 110.91(19) . .
O37 S3 C10 105.96(19) . .
O40 S3 C10 105.37(19) . .
O38 S3 C10 108.0(2) . .
O67 S4 O69 116.5(3) . .
O67 S4 O68 108.5(3) . .
O69 S4 O68 110.8(2) . .
O67 S4 C14 108.0(2) . .
O69 S4 C14 106.4(2) . .
O68 S4 C14 106.1(2) . .
O72 S5 O70 112.7(3) . .
O72 S5 O71 109.9(4) . .
O70 S5 O71 112.2(3) . .
O72 S5 C1 110.1(4) . .
O70 S5 C1 106.5(3) . .
O71 S5 C1 105.1(4) . .
C25 N1 C24 111.5(3) . .
C25 N1 C22 114.0(3) . .
C24 N1 C22 110.4(3) . .
C25 N1 Zn1 107.3(2) . .
C24 N1 Zn1 107.1(2) . .
C22 N1 Zn1 106.0(2) . .
C28 N2 C26 111.7(3) . .
C28 N2 C30 111.4(3) . .
C26 N2 C30 114.7(3) . .
C28 N2 Al15 108.3(2) . .
C26 N2 Al15 104.3(2) . .
C30 N2 Al15 105.9(2) . .
Al1 O1 Al4 135.55(14) . 2
Al7 O2 Al14 101.92(13) . .
Al6 O3 Al4 135.29(14) . 2
Al15 O4 Al5 129.79(13) . .
Zn1 O5 Al4 139.38(16) . .
Al11 O6 Al9 106.83(13) . .
Al16 O7 Al14 102.02(13) . .
Al1 O8 Al2 136.32(14) . .
Al11 O9 Al12 100.77(13) . .
Al2 O10 Al10 102.73(13) . .
Al16 O11 Al10 103.19(14) . .
Al9 O12 Al12 104.29(13) . .
Al9 O15 Al7 103.08(13) . .
Al8 O18 Al11 102.39(14) . .
Al13 O21 Al12 120.53(14) . .
Al13 O21 Al11 124.71(14) . .
Al12 O21 Al11 94.38(12) . .
Al13 O21 Al9 122.87(14) . .
Al12 O21 Al9 93.44(11) . .
Al11 O21 Al9 92.83(11) . .
Al5 O22 Al14 133.91(14) . .
Al13 O23 Al14 122.10(13) . .
Al13 O23 Al16 122.95(13) . .
Al14 O23 Al16 94.60(11) . .
Al13 O23 Al7 123.14(14) . .
Al14 O23 Al7 93.63(11) . .
Al16 O23 Al7 92.35(11) . .
Al6 O24 Al3 102.07(11) . .
Al6 O24 Al1 101.47(11) . .
Al3 O24 Al1 99.89(11) . .
Al5 O25 Al12 135.01(14) . .
Al5 O26 Al1 99.33(11) . .
Al5 O26 Al6 102.49(12) . .
Al1 O26 Al6 100.21(11) . .
Al3 O27 Al2 136.32(15) . .
Al6 O28 Al4 134.30(13) . .
Al3 O29 Al12 135.93(15) . .
Al3 O30 Al6 100.78(11) . .
Al3 O30 Al5 101.54(11) . .
Al6 O30 Al5 102.51(12) . .
Al1 O31 Al14 134.59(14) . .
Al6 O32 Al15 134.09(14) . .
Al3 O33 Al4 134.73(14) . .
Al13 O34 Al2 120.30(13) . .
Al13 O34 Al8 124.84(13) . .
Al2 O34 Al8 93.49(12) . .
Al13 O34 Al10 123.19(14) . .
Al2 O34 Al10 93.41(11) . .
Al8 O34 Al10 93.40(11) . .
Al13 O35 Al1 120.04(13) . .
Al13 O35 Al5 120.60(12) . .
Al1 O35 Al5 97.17(11) . .
Al13 O35 Al3 118.68(13) . .
Al1 O35 Al3 98.17(11) . .
Al5 O35 Al3 97.09(11) . .
O39B O39A S1 92.7(11) . .
O39A O39B S1 62.9(10) . .
C23 O41 Zn1 116.9(3) . .
C32 O43 Zn1 117.5(3) . .
C27 O44 Al15 118.6(3) . .
C31 O45 Al15 118.1(2) . .
C33 O52 Zn1 117.3(2) . .
Al16 O55 Al10 102.05(14) . .
Al8 O56 Al2 101.30(13) . .
Al7 O57 Al9 103.58(14) . .
Al16 O58 Al7 106.46(14) . .
Al10 O60 Al8 106.01(13) . .
Al11 O61 Al8 101.68(14) . .
C29 O65 Al15 120.0(3) . .
C35B C1 C34A 98.0(14) 2_566 .
C34A C1 C35A 124.8(10) . 2_566
C35B C1 C34B 121.5(13) 2_566 .
C35A C1 C34B 148.2(9) 2_566 .
C35B C1 S5 136.8(12) 2_566 .
C34A C1 S5 125.1(10) . .
C35A C1 S5 110.0(6) 2_566 .
C34B C1 S5 101.6(8) . .
C5 C2 C3 118.8(4) . .
C4 C3 C2 121.5(4) . .
C4 C3 S1 121.4(4) . .
C2 C3 S1 117.0(3) . .
C3 C4 C7 120.8(4) . .
C3 C4 H4 119.6 . .
C7 C4 H4 119.6 . .
C2 C5 C6 120.8(5) . .
C2 C5 H5 119.6 . .
C6 C5 H5 119.6 . .
C5 C6 C11 121.1(4) . .
C5 C6 C7 119.9(4) . .
C11 C6 C7 118.9(4) . .
C4 C7 C8 123.0(4) . .
C4 C7 C6 118.1(4) . .
C8 C7 C6 118.8(4) . .
C9 C8 C7 120.6(4) . .
C9 C8 H8 119.7 . .
C7 C8 H8 119.7 . .
C8 C9 C10 120.6(4) . .
C8 C9 H9 119.7 . .
C10 C9 H9 119.7 . .
C11 C10 C9 120.6(4) . .
C11 C10 S3 119.9(3) . .
C9 C10 S3 119.4(3) . .
C10 C11 C6 120.4(4) . .
C10 C11 H11 119.8 . .
C6 C11 H11 119.8 . .
C16 C12 C13 121.4(4) . .
C16 C12 S2 121.1(4) . .
C13 C12 S2 117.5(4) . .
C15 C13 C12 120.2(5) . .
C15 C13 H13 119.9 . .
C12 C13 H13 119.9 . .
C19 C14 C21 122.1(4) . .
C19 C14 S4 121.2(3) . .
C21 C14 S4 116.7(4) . .
C13 C15 C18 120.8(5) . .
C13 C15 H15 119.6 . .
C18 C15 H15 119.6 . .
C12 C16 C17 120.6(5) . .
C12 C16 H16 119.7 . .
C17 C16 H16 119.7 . .
C20 C17 C16 122.1(4) . .
C20 C17 C18 119.8(4) . .
C16 C17 C18 118.1(4) . .
C19 C18 C17 118.6(4) . .
C19 C18 C15 122.5(4) . .
C17 C18 C15 118.8(4) . .
C14 C19 C18 120.4(4) . .
C14 C19 H19 119.8 . .
C18 C19 H19 119.8 . .
C21 C20 C17 121.4(4) . .
C21 C20 H20 119.3 . .
C17 C20 H20 119.3 . .
C20 C21 C14 117.7(4) . .
C20 C21 H21 121.1 . .
C14 C21 H21 121.1 . .
N1 C22 C23 108.6(3) . .
N1 C22 H22A 110.0 . .
C23 C22 H22A 110.0 . .
N1 C22 H22B 110.0 . .
C23 C22 H22B 110.0 . .
H22A C22 H22B 108.3 . .
O73 C23 O41 123.7(4) . .
O73 C23 C22 120.1(4) . .
O41 C23 C22 116.1(4) . .
N1 C24 C33 114.1(3) . .
N1 C24 H24A 108.7 . .
C33 C24 H24A 108.7 . .
N1 C24 H24B 108.7 . .
C33 C24 H24B 108.7 . .
H24A C24 H24B 107.6 . .
N1 C25 C32 111.3(3) . .
N1 C25 H25A 109.4 . .
C32 C25 H25A 109.4 . .
N1 C25 H25B 109.4 . .
C32 C25 H25B 109.4 . .
H25A C25 H25B 108.0 . .
N2 C26 C27 108.5(3) . .
N2 C26 H26A 110.0 . .
C27 C26 H26A 110.0 . .
N2 C26 H26B 110.0 . .
C27 C26 H26B 110.0 . .
H26A C26 H26B 108.4 . .
O47 C27 O44 123.4(4) . .
O47 C27 C26 121.5(3) . .
O44 C27 C26 115.1(3) . .
N2 C28 C29 111.8(3) . .
N2 C28 H28A 109.3 . .
C29 C28 H28A 109.3 . .
N2 C28 H28B 109.3 . .
C29 C28 H28B 109.3 . .
H28A C28 H28B 107.9 . .
O48 C29 O65 124.1(4) . .
O48 C29 C28 119.0(4) . .
O65 C29 C28 116.8(3) . .
N2 C30 C31 108.4(3) . .
N2 C30 H30A 110.0 . .
C31 C30 H30A 110.0 . .
N2 C30 H30B 110.0 . .
C31 C30 H30B 110.0 . .
H30A C30 H30B 108.4 . .
O46 C31 O45 124.5(4) . .
O46 C31 C30 119.2(4) . .
O45 C31 C30 116.3(3) . .
O42 C32 O43 123.7(4) . .
O42 C32 C25 119.1(3) . .
O43 C32 C25 117.1(4) . .
O51 C33 O52 125.1(4) . .
O51 C33 C24 116.4(3) . .
O52 C33 C24 118.5(4) . .
C34B C34A C37B 70.2(18) . .
C34B C34A C1 115(2) . .
C37B C34A C1 172.8(14) . .
C34B C34A C36 123.7(18) . .
C37B C34A C36 53.6(11) . .
C1 C34A C36 120.6(11) . .
C34B C34A C37C 87(2) . .
C1 C34A C37C 157.0(19) . .
C34B C34A C35B 154(2) . 2_566
C37B C34A C35B 135.3(15) . 2_566
C36 C34A C35B 81.8(9) . 2_566
C37C C34A C35B 118.4(18) . 2_566
C34A C34B C37B 74(2) . .
C37B C34B C1 115.0(15) . .
C34A C34B C37C 66.7(19) . .
C1 C34B C37C 107.8(15) . .
C35B C35A C37A 68(2) . .
C37A C35A C1 112.4(9) . 2_566
C35A C35B C1 109(3) . 2_566
C35A C35B C37A 79(2) . .
C1 C35B C37A 172(2) 2_566 .
C35A C35B C36 126(3) . .
C1 C35B C36 124.9(16) 2_566 .
C37A C35B C36 47.3(8) . .
C35A C35B C34A 152(3) . 2_566
C37A C35B C34A 129.0(15) . 2_566
C36 C35B C34A 81.7(10) . 2_566
C37A C36 C37B 66.8(11) . .
C37C C36 C36 177(3) . 2_566
C37A C36 C36 138.1(12) . 2_566
C37B C36 C36 155.1(14) . 2_566
C37C C36 C34A 73(2) . .
C37A C36 C34A 116.9(8) . .
C37B C36 C34A 50.2(10) . .
C36 C36 C34A 105.0(9) 2_566 .
C37C C36 C35B 91(3) . .
C37A C36 C35B 46.7(8) . .
C37B C36 C35B 113.4(12) . .
C36 C36 C35B 91.4(11) 2_566 .
C34A C36 C35B 163.6(9) . .
C37C C37A C35B 136(3) . .
C37C C37A C36 51(2) . .
C35B C37A C36 86.0(12) . .
C37C C37A C35A 169(3) . .
C36 C37A C35A 119.0(10) . .
C35B C37A C37B 143.3(14) . .
C36 C37A C37B 57.5(10) . .
C35A C37A C37B 176.1(12) . .
C37C C37B C34B 156(6) . .
C37C C37B C34A 120(5) . .
C34B C37B C36 112.0(16) . .
C34A C37B C36 76.1(12) . .
C34B C37B C37A 167.5(18) . .
C34A C37B C37A 131.7(17) . .
C36 C37B C37A 55.8(10) . .
C37B C37C C37A 162(7) . .
C37B C37C C36 113(6) . .
C37A C37C C36 85(4) . .
C37A C37C C34A 155(4) . .
C36 C37C C34A 71(2) . .
C37A C37C C34B 177(3) . .
C36 C37C C34B 97(3) . .

loop_
_geom_bond_atom_site_label_1
_geom_bond_atom_site_label_2
_geom_bond_distance
_geom_bond_site_symmetry_2
Zn1 O5 1.881(3) .
Zn1 O43 1.987(3) .
Zn1 O52 2.009(3) .
Zn1 O41 2.046(3) .
Zn1 O53 2.068(4) .
Zn1 N1 2.149(3) .
Al1 O8 1.829(3) .
Al1 O1 1.846(3) .
Al1 O31 1.857(3) .
Al1 O35 1.964(3) .
Al1 O26 1.968(3) .
Al1 O24 1.992(3) .
Al1 Al5 2.9868(19) .
Al2 O10 1.862(3) .
Al2 O27 1.873(3) .
Al2 O8 1.884(3) .
Al2 O56 1.900(3) .
Al2 O16 1.915(3) .
Al2 O34 1.967(3) .
Al2 Al8 2.904(2) .
Al2 Al10 2.916(2) .
Al3 O27 1.830(3) .
Al3 O29 1.836(3) .
Al3 O33 1.881(3) .
Al3 O30 1.942(3) .
Al3 O24 1.946(3) .
Al3 O35 2.024(3) .
Al4 O33 1.894(3) .
Al4 O1 1.894(3) 2
Al4 O5 1.902(3) .
Al4 O3 1.910(3) 2
Al4 O28 1.928(3) .
Al4 O14 1.968(3) .
Al5 O25 1.838(3) .
Al5 O22 1.866(3) .
Al5 O4 1.909(3) .
Al5 O26 1.950(3) .
Al5 O30 1.969(3) .
Al5 O35 2.018(3) .
Al6 O32 1.849(3) .
Al6 O3 1.857(3) .
Al6 O28 1.861(3) .
Al6 O24 1.918(3) .
Al6 O30 1.958(3) .
Al6 O26 1.978(3) .
Al7 O57 1.845(3) .
Al7 O58 1.852(3) .
Al7 O15 1.859(3) .
Al7 O2 1.867(3) .
Al7 O59 1.937(3) .
Al7 O23 2.060(3) .
Al7 Al9 2.912(2) .
Al7 Al14 2.919(2) .
Al7 Al16 2.964(2) .
Al8 O18 1.854(3) .
Al8 O56 1.855(3) .
Al8 O60 1.856(3) .
Al8 O61 1.880(3) .
Al8 O17 1.960(3) .
Al8 O34 2.020(3) .
Al8 Al11 2.901(2) .
Al8 Al10 2.954(2) .
Al9 O12 1.842(3) .
Al9 O6 1.855(3) .
Al9 O15 1.859(3) .
Al9 O57 1.861(3) .
Al9 O54 1.933(3) .
Al9 O21 2.071(3) .
Al9 Al12 2.923(2) .
Al9 Al11 2.968(2) .
Al10 O60 1.843(3) .
Al10 O11 1.856(3) .
Al10 O10 1.872(3) .
Al10 O55 1.878(3) .
Al10 O62 1.931(3) .
Al10 O34 2.040(3) .
Al10 Al16 2.905(2) .
Al11 O6 1.842(3) .
Al11 O61 1.861(3) .
Al11 O18 1.868(3) .
Al11 O9 1.879(3) .
Al11 O63 1.950(3) .
Al11 O21 2.027(3) .
Al11 Al12 2.9126(18) .
Al12 O12 1.861(3) .
Al12 O29 1.888(3) .
Al12 O9 1.902(3) .
Al12 O25 1.913(3) .
Al12 O13 1.923(3) .
Al12 O21 1.943(3) .
Al13 O21 1.787(3) .
Al13 O34 1.796(3) .
Al13 O23 1.802(3) .
Al13 O35 1.833(3) .
Al14 O2 1.892(3) .
Al14 O31 1.896(3) .
Al14 O7 1.896(3) .
Al14 O22 1.903(3) .
Al14 O64 1.930(3) .
Al14 O23 1.943(3) .
Al14 Al16 2.9339(18) .
Al15 O32 1.868(3) .
Al15 O44 1.880(3) .
Al15 O4 1.907(3) .
Al15 O65 1.911(3) .
Al15 O45 1.918(3) .
Al15 N2 2.113(3) .
Al16 O58 1.848(3) .
Al16 O11 1.852(3) .
Al16 O55 1.859(3) .
Al16 O7 1.878(3) .
Al16 O66 1.927(3) .
Al16 O23 2.048(3) .
S1 O36 1.407(5) .
S1 O39A 1.409(6) .
S1 O20 1.509(6) .
S1 O39B 1.581(9) .
S1 C3 1.779(5) .
S2 O50 1.439(5) .
S2 O49 1.458(4) .
S2 O19 1.463(5) .
S2 C12 1.766(5) .
S3 O37 1.448(3) .
S3 O40 1.455(3) .
S3 O38 1.472(3) .
S3 C10 1.777(4) .
S4 O67 1.426(4) .
S4 O69 1.450(3) .
S4 O68 1.529(5) .
S4 C14 1.762(4) .
S5 O72 1.412(5) .
S5 O70 1.452(4) .
S5 O71 1.457(5) .
S5 C1 1.784(8) .
N1 C25 1.458(5) .
N1 C24 1.488(5) .
N1 C22 1.490(5) .
N2 C28 1.485(5) .
N2 C26 1.486(5) .
N2 C30 1.487(5) .
O1 Al4 1.894(3) 2
O3 Al4 1.910(3) 2
O39A O39B 0.652(9) .
O41 C23 1.287(5) .
O42 C32 1.261(5) .
O43 C32 1.289(5) .
O44 C27 1.304(5) .
O45 C31 1.290(5) .
O46 C31 1.244(5) .
O47 C27 1.233(5) .
O48 C29 1.229(5) .
O51 C33 1.245(5) .
O52 C33 1.264(5) .
O65 C29 1.276(5) .
O73 C23 1.225(6) .
C1 C35B 1.171(18) 2_566
C1 C34A 1.277(13) .
C1 C35A 1.590(18) 2_566
C1 C34B 1.754(16) .
C2 C5 1.371(7) .
C2 C3 1.433(7) .
C3 C4 1.342(7) .
C4 C7 1.412(6) .
C4 H4 0.9300 .
C5 C6 1.395(6) .
C5 H5 0.9300 .
C6 C11 1.426(6) .
C6 C7 1.435(6) .
C7 C8 1.420(6) .
C8 C9 1.362(6) .
C8 H8 0.9300 .
C9 C10 1.422(6) .
C9 H9 0.9300 .
C10 C11 1.363(6) .
C11 H11 0.9300 .
C12 C16 1.358(7) .
C12 C13 1.416(8) .
C13 C15 1.331(7) .
C13 H13 0.9300 .
C14 C19 1.375(7) .
C14 C21 1.419(6) .
C15 C18 1.446(7) .
C15 H15 0.9300 .
C16 C17 1.421(6) .
C16 H16 0.9300 .
C17 C20 1.406(7) .
C17 C18 1.426(6) .
C18 C19 1.400(6) .
C19 H19 0.9300 .
C20 C21 1.387(6) .
C20 H20 0.9300 .
C21 H21 0.9300 .
C22 C23 1.544(6) .
C22 H22A 0.9700 .
C22 H22B 0.9700 .
C24 C33 1.513(5) .
C24 H24A 0.9700 .
C24 H24B 0.9700 .
C25 C32 1.528(6) .
C25 H25A 0.9700 .
C25 H25B 0.9700 .
C26 C27 1.532(6) .
C26 H26A 0.9700 .
C26 H26B 0.9700 .
C28 C29 1.523(6) .
C28 H28A 0.9700 .
C28 H28B 0.9700 .
C30 C31 1.531(5) .
C30 H30A 0.9700 .
C30 H30B 0.9700 .
C34A C34B 0.776(15) .
C34A C37B 1.27(2) .
C34A C36 1.606(15) .
C34A C37C 1.62(4) .
C34A C35B 1.85(2) 2_566
C34B C37B 1.24(3) .
C34B C37C 1.77(4) .
C35A C35B 0.759(18) .
C35A C37A 1.364(18) .
C35A C1 1.590(18) 2_566
C35B C1 1.171(18) 2_566
C35B C37A 1.29(2) .
C35B C36 1.77(2) .
C35B C34A 1.85(2) 2_566
C36 C37C 1.01(4) .
C36 C37A 1.307(12) .
C36 C37B 1.33(2) .
C36 C36 1.377(14) 2_566
C37A C37C 0.92(4) .
C37A C37B 1.45(2) .
C37B C37C 0.55(4) .
